data_2209507
loop_
_publ_author_name
'Chu-Yi Yu'
'Sheng-Jiao Yan'
'Zhi-Tang Huang'

_publ_section_title
;Ethyl
 8-benzoyl-5-oxo-7-phenyl-1,2,3,5,6,7-hexahydroimidazo[1,2-<i>a</i>]pyridine-6-carboxylate
;
_journal_coeditor_code HB2067
_journal_issue 7
_journal_name_full 'Acta Crystallographica Section E'
_journal_page_first o2731
_journal_page_last o2733
_journal_paper_doi 10.1107/S1600536806020824
_journal_volume 62
_journal_year 2006
_chemical_formula_iupac 'C23 H22 N2 O4'
_chemical_formula_moiety 'C23 H22 N2 O4'
_chemical_formula_sum 'C23 H22 N2 O4'
_chemical_formula_weight 390.43
_chemical_melting_point 440
_chemical_name_common
;
ethyl 8-benzoyl-7-phenyl-1,2,3,5,6,7-hexahydro-
5-oxoimidazo[1,2-a]pyridine-6-carboxylate
;
_chemical_name_systematic
;
Ethyl
8-benzoyl-5-oxo-7-phenyl-1,2,3,5,6,7-hexahydroimidazo[1,2-<i>a</i>]pyridine-
6-carboxylate
;
_space_group_IT_number 14
_symmetry_cell_setting monoclinic
_symmetry_space_group_name_Hall '-P 2ybc'
_symmetry_space_group_name_H-M 'P 1 21/c 1'
_atom_sites_solution_hydrogens geom
_atom_sites_solution_primary direct
_atom_sites_solution_secondary difmap
_cell_angle_alpha 90.00
_cell_angle_beta 90.691(5)
_cell_angle_gamma 90.00
_cell_formula_units_Z 4
_cell_length_a 9.644(3)
_cell_length_b 11.937(3)
_cell_length_c 17.998(5)
_cell_measurement_reflns_used 3166
_cell_measurement_temperature 294(2)
_cell_measurement_theta_max 25.07
_cell_measurement_theta_min 2.72
_cell_volume 2071.8(10)
_computing_cell_refinement 'SAINT (Bruker, 1998)'
_computing_data_collection 'SMART (Bruker, 1998)'
_computing_data_reduction SAINT
_computing_molecular_graphics 'SHELXTL (Bruker, 1998)'
_computing_publication_material SHELXTL
_computing_structure_refinement 'SHELXL97 (Sheldrick, 1997)'
_computing_structure_solution 'SHELXS97 (Sheldrick, 1997)'
_diffrn_ambient_temperature 294(2)
_diffrn_measured_fraction_theta_full 0.999
_diffrn_measured_fraction_theta_max 0.999
_diffrn_measurement_device_type 'Bruker SMART CCD area-detector'
_diffrn_measurement_method '\f and \w'
_diffrn_radiation_monochromator graphite
_diffrn_radiation_source 'fine-focus sealed tube'
_diffrn_radiation_type MoK\a
_diffrn_radiation_wavelength 0.71073
_diffrn_reflns_av_R_equivalents 0.0359
_diffrn_reflns_av_sigmaI/netI 0.0393
_diffrn_reflns_limit_h_max 11
_diffrn_reflns_limit_h_min -11
_diffrn_reflns_limit_k_max 7
_diffrn_reflns_limit_k_min -14
_diffrn_reflns_limit_l_max 21
_diffrn_reflns_limit_l_min -21
_diffrn_reflns_number 10276
_diffrn_reflns_theta_full 25.02
_diffrn_reflns_theta_max 25.02
_diffrn_reflns_theta_min 2.05
_exptl_absorpt_coefficient_mu 0.086
_exptl_absorpt_correction_T_max 1.00
_exptl_absorpt_correction_T_min 0.823
_exptl_absorpt_correction_type multi-scan
_exptl_absorpt_process_details '(SADABS; Bruker, 1998)'
_exptl_crystal_colour colourless
_exptl_crystal_density_diffrn 1.252
_exptl_crystal_description block
_exptl_crystal_F_000 824
_exptl_crystal_size_max 0.30
_exptl_crystal_size_mid 0.24
_exptl_crystal_size_min 0.18
_refine_diff_density_max 0.228
_refine_diff_density_min -0.251
_refine_ls_extinction_method none
_refine_ls_goodness_of_fit_ref 1.055
_refine_ls_hydrogen_treatment constr
_refine_ls_matrix_type full
_refine_ls_number_parameters 263
_refine_ls_number_reflns 3660
_refine_ls_number_restraints 6
_refine_ls_restrained_S_all 1.118
_refine_ls_R_factor_all 0.0795
_refine_ls_R_factor_gt 0.0468
_refine_ls_shift/su_max 0.001
_refine_ls_shift/su_mean 0.000
_refine_ls_structure_factor_coef Fsqd
_refine_ls_weighting_details 'calc w = 1/[\s^2^(Fo^2^)+(0.0677P)^2^+0.4139P] where P=(Fo^2^+2Fc^2^)/3'
_refine_ls_weighting_scheme calc
_refine_ls_wR_factor_gt 0.1175
_refine_ls_wR_factor_ref 0.1390
_reflns_number_gt 2457
_reflns_number_total 3660
_reflns_threshold_expression I>2\s(I)
_cod_data_source_file hb2067.cif
_cod_data_source_block I
_cod_depositor_comments
;
The following automatic conversions were performed:
'_symmetry_cell_setting' value 'Monoclinic' changed to 'monoclinic'
according to '/home/saulius/struct/CIF-dictionaries/cif_core.dic'
dictionary named 'cif_core.dic' version 2.4.1 from 2010-06-29.

Automatic conversion script
Id: cif_fix_enum 1527 2010-12-29 10:47:43Z saulius 

The following automatic conversions were performed:

'_symmetry_cell_setting' value 'Monoclinic' changed to 'monoclinic'
according to /home/saulius/struct/CIF-dictionaries/cif_core.dic
dictionary named 'cif_core.dic' version 2.4.1 from 2010-06-29.

Automatic conversion script
Id: cif_fix_values 1715 2011-07-08 13:25:40Z adriana 
;
_cod_original_sg_symbol_H-M 'P 21/c'
_cod_database_code 2209507
_cod_database_fobs_code 2209507

loop_
_symmetry_equiv_pos_as_xyz
'x, y, z'
'-x, y+1/2, -z+1/2'
'-x, -y, -z'
'x, -y-1/2, z-1/2'

loop_
_atom_site_type_symbol
_atom_site_label
_atom_site_fract_x
_atom_site_fract_y
_atom_site_fract_z
_atom_site_U_iso_or_equiv
_atom_site_adp_type
_atom_site_calc_flag
_atom_site_refinement_flags
_atom_site_occupancy
O O1 0.13057(18) 0.18207(13) 0.21161(10) 0.0610(5) Uani d . 1
O O2 -0.0139(2) 0.3301(2) 0.07953(12) 0.0911(7) Uani d . 1
O O3 -0.07965(18) 0.48644(15) 0.13681(10) 0.0600(5) Uani d . 1
O O4 0.41284(19) 0.58361(13) 0.05505(9) 0.0558(5) Uani d . 1
N N1 0.4428(2) 0.35943(15) 0.07719(10) 0.0453(5) Uani d . 1
H H1 0.4888 0.4099 0.0539 0.054 Uiso calc R 1
N N2 0.29353(19) 0.28279(13) 0.15303(10) 0.0399(5) Uani d . 1
C C1 0.3423(2) 0.38338(16) 0.12450(11) 0.0339(5) Uani d . 1
C C2 0.4678(3) 0.24087(19) 0.06844(15) 0.0603(8) Uani d . 1
H H2A 0.5638 0.2225 0.0797 0.072 Uiso calc R 1
H H2B 0.4458 0.2167 0.0182 0.072 Uiso calc R 1
C C3 0.3711(3) 0.18695(19) 0.12408(14) 0.0547(7) Uani d . 1
H H3A 0.3097 0.1334 0.1000 0.066 Uiso calc R 1
H H3B 0.4229 0.1495 0.1634 0.066 Uiso calc R 1
C C4 0.1700(2) 0.27249(18) 0.18969(12) 0.0411(6) Uani d . 1
C C5 0.0899(2) 0.38039(17) 0.19750(12) 0.0356(5) Uani d . 1
H H5 0.0318 0.3737 0.2416 0.043 Uiso calc R 1
C C6 -0.0058(3) 0.3936(2) 0.13050(14) 0.0474(6) Uani d . 1
C C7 -0.1759(3) 0.5165(3) 0.07798(18) 0.0811(10) Uani d . 1
H H7A -0.2532 0.4645 0.0766 0.097 Uiso calc R 1
H H7B -0.1301 0.5142 0.0303 0.097 Uiso calc R 1
C C8 -0.2246(5) 0.6290(4) 0.0933(3) 0.1515(19) Uani d U 1
H H8A -0.2558 0.6331 0.1437 0.227 Uiso calc R 1
H H8B -0.2999 0.6470 0.0601 0.227 Uiso calc R 1
H H8C -0.1503 0.6813 0.0863 0.227 Uiso calc R 1
C C9 0.1842(2) 0.48469(16) 0.20823(11) 0.0308(5) Uani d . 1
H H9 0.1258 0.5511 0.2013 0.037 Uiso calc R 1
C C10 0.2405(2) 0.48772(16) 0.28776(11) 0.0314(5) Uani d . 1
C C11 0.3613(2) 0.43534(19) 0.31019(13) 0.0433(6) Uani d . 1
H H11 0.4146 0.3984 0.2751 0.052 Uiso calc R 1
C C12 0.4052(3) 0.4364(2) 0.38372(14) 0.0538(7) Uani d . 1
H H12 0.4865 0.3995 0.3977 0.065 Uiso calc R 1
C C13 0.3288(3) 0.4918(2) 0.43595(14) 0.0546(7) Uani d . 1
H H13 0.3578 0.4928 0.4854 0.066 Uiso calc R 1
C C14 0.2093(3) 0.5457(2) 0.41466(14) 0.0581(7) Uani d . 1
H H14 0.1573 0.5837 0.4498 0.070 Uiso calc R 1
C C15 0.1655(2) 0.5440(2) 0.34132(13) 0.0469(6) Uani d . 1
H H15 0.0843 0.5811 0.3277 0.056 Uiso calc R 1
C C16 0.2916(2) 0.48565(16) 0.14706(11) 0.0317(5) Uani d . 1
C C17 0.3366(2) 0.58482(17) 0.11048(11) 0.0356(5) Uani d . 1
C C18 0.2899(2) 0.69692(17) 0.13845(12) 0.0375(5) Uani d . 1
C C19 0.3279(3) 0.73248(19) 0.20950(14) 0.0487(6) Uani d . 1
H H19 0.3787 0.6850 0.2405 0.058 Uiso calc R 1
C C20 0.2908(3) 0.8378(2) 0.23438(16) 0.0575(7) Uani d . 1
H H20 0.3176 0.8615 0.2816 0.069 Uiso calc R 1
C C21 0.2144(3) 0.9072(2) 0.18922(17) 0.0649(9) Uani d . 1
H H21 0.1891 0.9780 0.2059 0.078 Uiso calc R 1
C C22 0.1754(3) 0.8727(2) 0.11968(17) 0.0719(9) Uani d . 1
H H22 0.1229 0.9200 0.0894 0.086 Uiso calc R 1
C C23 0.2135(3) 0.7677(2) 0.09386(14) 0.0564(7) Uani d . 1
H H23 0.1873 0.7453 0.0463 0.068 Uiso calc R 1

loop_
_atom_site_aniso_label
_atom_site_aniso_U_11
_atom_site_aniso_U_22
_atom_site_aniso_U_33
_atom_site_aniso_U_12
_atom_site_aniso_U_13
_atom_site_aniso_U_23
O1 0.0681(12) 0.0310(9) 0.0845(13) -0.0105(8) 0.0183(10) 0.0057(8)
O2 0.1054(18) 0.0948(16) 0.0724(14) 0.0180(14) -0.0296(13) -0.0378(13)
O3 0.0569(11) 0.0651(12) 0.0574(11) 0.0132(10) -0.0176(9) -0.0043(9)
O4 0.0790(13) 0.0361(9) 0.0531(10) -0.0003(8) 0.0345(10) 0.0019(7)
N1 0.0556(12) 0.0299(10) 0.0510(12) 0.0045(9) 0.0238(10) -0.0019(8)
N2 0.0497(12) 0.0218(9) 0.0486(11) 0.0018(8) 0.0124(9) -0.0016(8)
C1 0.0414(13) 0.0275(11) 0.0331(11) -0.0021(10) 0.0062(10) -0.0002(9)
C2 0.0756(19) 0.0347(13) 0.0712(18) 0.0109(13) 0.0261(15) -0.0055(12)
C3 0.0716(18) 0.0289(12) 0.0640(17) 0.0095(12) 0.0163(14) -0.0039(11)
C4 0.0488(14) 0.0288(12) 0.0458(13) -0.0072(10) 0.0059(11) -0.0023(10)
C5 0.0360(12) 0.0338(12) 0.0372(12) -0.0043(10) 0.0061(10) -0.0013(9)
C6 0.0437(14) 0.0507(15) 0.0480(15) -0.0079(12) 0.0039(12) -0.0056(12)
C7 0.069(2) 0.103(3) 0.071(2) 0.0154(19) -0.0270(17) 0.0014(18)
C8 0.163(4) 0.137(3) 0.153(3) 0.066(3) -0.079(3) -0.007(3)
C9 0.0331(12) 0.0252(10) 0.0342(12) 0.0022(9) 0.0045(9) 0.0009(8)
C10 0.0337(12) 0.0247(10) 0.0359(12) -0.0039(9) 0.0042(9) 0.0003(9)
C11 0.0431(13) 0.0451(13) 0.0417(13) 0.0091(11) 0.0036(11) -0.0004(10)
C12 0.0565(16) 0.0545(15) 0.0501(15) 0.0061(13) -0.0110(13) 0.0076(12)
C13 0.0698(18) 0.0574(16) 0.0366(14) -0.0112(14) -0.0044(13) 0.0023(12)
C14 0.0648(18) 0.0684(17) 0.0414(15) 0.0024(15) 0.0085(13) -0.0157(13)
C15 0.0460(14) 0.0502(14) 0.0445(14) 0.0097(12) 0.0033(11) -0.0095(11)
C16 0.0360(12) 0.0257(11) 0.0335(11) 0.0011(9) 0.0052(9) -0.0014(8)
C17 0.0421(13) 0.0304(11) 0.0344(12) 0.0005(10) 0.0074(10) 0.0003(9)
C18 0.0445(13) 0.0267(11) 0.0415(13) -0.0017(10) 0.0148(11) 0.0043(9)
C19 0.0531(15) 0.0373(13) 0.0559(15) -0.0011(11) 0.0034(12) -0.0052(11)
C20 0.0653(18) 0.0404(14) 0.0672(18) -0.0110(13) 0.0168(15) -0.0165(13)
C21 0.084(2) 0.0278(13) 0.084(2) 0.0012(13) 0.0477(18) 0.0006(13)
C22 0.096(2) 0.0471(16) 0.073(2) 0.0311(16) 0.0266(18) 0.0204(15)
C23 0.0752(19) 0.0474(15) 0.0468(14) 0.0158(14) 0.0121(14) 0.0083(12)

loop_
_atom_type_symbol
_atom_type_description
_atom_type_scat_dispersion_real
_atom_type_scat_dispersion_imag
_atom_type_scat_source
C C 0.0033 0.0016 'International Tables Vol C Tables 4.2.6.8 and 6.1.1.4'
H H 0.0000 0.0000 'International Tables Vol C Tables 4.2.6.8 and 6.1.1.4'
N N 0.0061 0.0033 'International Tables Vol C Tables 4.2.6.8 and 6.1.1.4'
O O 0.0106 0.0060 'International Tables Vol C Tables 4.2.6.8 and 6.1.1.4'

loop_
_geom_angle_atom_site_label_1
_geom_angle_atom_site_label_2
_geom_angle_atom_site_label_3
_geom_angle
C6 O3 C7 119.1(2)
C1 N1 C2 113.87(18)
C1 N1 H1 123.1
C2 N1 H1 123.1
C4 N2 C1 123.61(17)
C4 N2 C3 123.36(17)
C1 N2 C3 111.50(17)
N1 C1 C16 130.05(19)
N1 C1 N2 107.66(17)
C16 C1 N2 122.26(18)
N1 C2 C3 103.79(18)
N1 C2 H2A 111.0
C3 C2 H2A 111.0
N1 C2 H2B 111.0
C3 C2 H2B 111.0
H2A C2 H2B 109.0
N2 C3 C2 102.93(17)
N2 C3 H3A 111.2
C2 C3 H3A 111.2
N2 C3 H3B 111.2
C2 C3 H3B 111.2
H3A C3 H3B 109.1
O1 C4 N2 120.9(2)
O1 C4 C5 124.5(2)
N2 C4 C5 114.60(18)
C4 C5 C6 108.77(18)
C4 C5 C9 113.30(17)
C6 C5 C9 111.42(17)
C4 C5 H5 107.7
C6 C5 H5 107.7
C9 C5 H5 107.7
O2 C6 O3 124.6(3)
O2 C6 C5 125.4(2)
O3 C6 C5 110.0(2)
O3 C7 C8 107.3(3)
O3 C7 H7A 110.3
C8 C7 H7A 110.3
O3 C7 H7B 110.3
C8 C7 H7B 110.3
H7A C7 H7B 108.5
C7 C8 H8A 109.5
C7 C8 H8B 109.5
H8A C8 H8B 109.5
C7 C8 H8C 109.5
H8A C8 H8C 109.5
H8B C8 H8C 109.5
C16 C9 C10 116.21(17)
C16 C9 C5 108.61(16)
C10 C9 C5 109.71(16)
C16 C9 H9 107.3
C10 C9 H9 107.3
C5 C9 H9 107.3
C11 C10 C15 117.6(2)
C11 C10 C9 123.65(18)
C15 C10 C9 118.77(19)
C10 C11 C12 121.6(2)
C10 C11 H11 119.2
C12 C11 H11 119.2
C13 C12 C11 119.9(2)
C13 C12 H12 120.1
C11 C12 H12 120.1
C14 C13 C12 119.5(2)
C14 C13 H13 120.3
C12 C13 H13 120.3
C13 C14 C15 120.4(2)
C13 C14 H14 119.8
C15 C14 H14 119.8
C14 C15 C10 121.1(2)
C14 C15 H15 119.5
C10 C15 H15 119.5
C1 C16 C17 119.27(18)
C1 C16 C9 116.99(17)
C17 C16 C9 123.68(17)
O4 C17 C16 123.09(19)
O4 C17 C18 117.44(18)
C16 C17 C18 119.46(17)
C23 C18 C19 118.8(2)
C23 C18 C17 120.9(2)
C19 C18 C17 120.2(2)
C20 C19 C18 120.5(2)
C20 C19 H19 119.7
C18 C19 H19 119.7
C21 C20 C19 119.8(3)
C21 C20 H20 120.1
C19 C20 H20 120.1
C22 C21 C20 120.1(2)
C22 C21 H21 119.9
C20 C21 H21 119.9
C21 C22 C23 120.5(3)
C21 C22 H22 119.7
C23 C22 H22 119.7
C18 C23 C22 120.2(3)
C18 C23 H23 119.9
C22 C23 H23 119.9

loop_
_geom_bond_atom_site_label_1
_geom_bond_atom_site_label_2
_geom_bond_distance
_geom_bond_publ_flag
O1 C4 1.212(3) ?
O2 C6 1.192(3) ?
O3 C6 1.323(3) ?
O3 C7 1.445(3) ?
O4 C17 1.247(2) ?
C1 N1 1.329(3) y
N1 C2 1.445(3) ?
N1 H1 0.8600 ?
N2 C4 1.374(3) ?
C1 N2 1.390(3) y
N2 C3 1.466(3) ?
C1 C16 1.378(3) y
C2 C3 1.520(3) ?
C2 H2A 0.9700 ?
C2 H2B 0.9700 ?
C3 H3A 0.9700 ?
C3 H3B 0.9700 ?
C4 C5 1.510(3) ?
C5 C6 1.517(3) ?
C5 C9 1.553(3) ?
C5 H5 0.9800 ?
C7 C8 1.450(5) ?
C7 H7A 0.9700 ?
C7 H7B 0.9700 ?
C8 H8A 0.9600 ?
C8 H8B 0.9600 ?
C8 H8C 0.9600 ?
C9 C16 1.520(3) ?
C9 C10 1.525(3) ?
C9 H9 0.9800 ?
C10 C11 1.378(3) ?
C10 C15 1.386(3) ?
C11 C12 1.385(3) ?
C11 H11 0.9300 ?
C12 C13 1.372(4) ?
C12 H12 0.9300 ?
C13 C14 1.371(4) ?
C13 H13 0.9300 ?
C14 C15 1.381(4) ?
C14 H14 0.9300 ?
C15 H15 0.9300 ?
C16 C17 1.425(3) ?
C17 C18 1.501(3) ?
C18 C23 1.374(3) ?
C18 C19 1.392(3) ?
C19 C20 1.384(3) ?
C19 H19 0.9300 ?
C20 C21 1.369(4) ?
C20 H20 0.9300 ?
C21 C22 1.366(4) ?
C21 H21 0.9300 ?
C22 C23 1.388(4) ?
C22 H22 0.9300 ?
C23 H23 0.9300 ?

loop_
_geom_hbond_atom_site_label_D
_geom_hbond_atom_site_label_H
_geom_hbond_atom_site_label_A
_geom_hbond_site_symmetry_A
_geom_hbond_distance_DH
_geom_hbond_distance_HA
_geom_hbond_distance_DA
_geom_hbond_angle_DHA
_geom_hbond_publ_flag
N1 H1 O4 . 0.86 2.20 2.720(3) 119 y
N1 H1 O4 3_665 0.86 2.19 2.854(3) 134 y

loop_
_geom_torsion_atom_site_label_1
_geom_torsion_atom_site_label_2
_geom_torsion_atom_site_label_3
_geom_torsion_atom_site_label_4
_geom_torsion
C2 N1 C1 C16 179.2(2)
C2 N1 C1 N2 1.5(3)
C4 N2 C1 N1 -164.2(2)
C3 N2 C1 N1 2.1(3)
C4 N2 C1 C16 17.9(3)
C3 N2 C1 C16 -175.8(2)
C1 N1 C2 C3 -4.2(3)
C4 N2 C3 C2 161.9(2)
C1 N2 C3 C2 -4.4(3)
N1 C2 C3 N2 4.9(3)
C1 N2 C4 O1 177.9(2)
C3 N2 C4 O1 13.2(4)
C1 N2 C4 C5 -0.4(3)
C3 N2 C4 C5 -165.1(2)
O1 C4 C5 C6 -88.5(3)
N2 C4 C5 C6 89.8(2)
O1 C4 C5 C9 147.1(2)
N2 C4 C5 C9 -34.7(3)
C7 O3 C6 O2 -1.3(4)
C7 O3 C6 C5 178.7(2)
C4 C5 C6 O2 -1.3(3)
C9 C5 C6 O2 124.3(3)
C4 C5 C6 O3 178.59(18)
C9 C5 C6 O3 -55.8(2)
C6 O3 C7 C8 -170.8(3)
C4 C5 C9 C16 51.6(2)
C6 C5 C9 C16 -71.5(2)
C4 C5 C9 C10 -76.4(2)
C6 C5 C9 C10 160.52(17)
C16 C9 C10 C11 -35.3(3)
C5 C9 C10 C11 88.4(2)
C16 C9 C10 C15 146.19(19)
C5 C9 C10 C15 -90.2(2)
C15 C10 C11 C12 1.4(3)
C9 C10 C11 C12 -177.2(2)
C10 C11 C12 C13 -0.9(4)
C11 C12 C13 C14 0.0(4)
C12 C13 C14 C15 0.3(4)
C13 C14 C15 C10 0.2(4)
C11 C10 C15 C14 -1.0(3)
C9 C10 C15 C14 177.6(2)
N1 C1 C16 C17 8.6(4)
N2 C1 C16 C17 -174.0(2)
N1 C1 C16 C9 -174.2(2)
N2 C1 C16 C9 3.2(3)
C10 C9 C16 C1 88.1(2)
C5 C9 C16 C1 -36.1(3)
C10 C9 C16 C17 -94.8(2)
C5 C9 C16 C17 141.0(2)
C1 C16 C17 O4 5.2(3)
C9 C16 C17 O4 -171.8(2)
C1 C16 C17 C18 -175.5(2)
C9 C16 C17 C18 7.4(3)
O4 C17 C18 C23 60.1(3)
C16 C17 C18 C23 -119.2(2)
O4 C17 C18 C19 -117.6(2)
C16 C17 C18 C19 63.1(3)
C23 C18 C19 C20 -0.8(3)
C17 C18 C19 C20 177.0(2)
C18 C19 C20 C21 0.9(4)
C19 C20 C21 C22 -0.3(4)
C20 C21 C22 C23 -0.5(4)
C19 C18 C23 C22 0.0(4)
C17 C18 C23 C22 -177.7(2)
C21 C22 C23 C18 0.6(4)
